data_4120171
loop_
_publ_author_name
'Qisheng Lin'
'Trinath Mishra'
'John D. Corbett'

_publ_section_title
;
 Hexagonal-Diamond-like Gold Lattices, Ba and (Au,T)3 Interstitials, and
 Delocalized Bonding in a Family of Intermetallic Phases Ba2Au6(Au,T)3 (T
 = Zn, Cd, Ga, In, or Sn)
;
_journal_name_full 'Journal of the American Chemical Society'
_journal_page_first 11023
_journal_page_last 11031
_journal_paper_doi 10.1021/ja401378q
_journal_volume 135
_journal_year 2013
_chemical_formula_sum 'Au6.4 Ba2 Zn2.6'
_chemical_formula_weight 1705.45
_chemical_name_systematic
; 
 ? 
;
_space_group_IT_number 167
_symmetry_cell_setting trigonal
_symmetry_space_group_name_Hall '-R 3 2"c'
_symmetry_space_group_name_H-M 'R -3 c :H'
_atom_sites_solution_primary direct
_atom_sites_solution_secondary difmap
_audit_creation_method SHELXL-97
_cell_angle_alpha 90.00
_cell_angle_beta 90.00
_cell_angle_gamma 120.00
_cell_formula_units_Z 6
_cell_length_a 8.6386(5)
_cell_length_b 8.6386(5)
_cell_length_c 21.963(2)
_cell_measurement_reflns_used 3448
_cell_measurement_temperature 293(2)
_cell_measurement_theta_max 28.23
_cell_measurement_theta_min 3.29
_cell_volume 1419.41(17)
_computing_structure_refinement 'SHELXL-97 (Sheldrick, 1997)'
_computing_structure_solution 'SHELXS-97 (Sheldrick, 1990)'
_diffrn_ambient_temperature 293(2)
_diffrn_measured_fraction_theta_full 0.992
_diffrn_measured_fraction_theta_max 0.992
_diffrn_measurement_device_type 'Smart Apex CCD'
_diffrn_measurement_method w/
_diffrn_radiation_monochromator graphite
_diffrn_radiation_source 'fine-focus sealed tube'
_diffrn_radiation_type MoK\a
_diffrn_radiation_wavelength 0.71073
_diffrn_reflns_av_R_equivalents 0.0867
_diffrn_reflns_av_sigmaI/netI 0.0410
_diffrn_reflns_limit_h_max 11
_diffrn_reflns_limit_h_min -11
_diffrn_reflns_limit_k_max 11
_diffrn_reflns_limit_k_min -11
_diffrn_reflns_limit_l_max 28
_diffrn_reflns_limit_l_min -29
_diffrn_reflns_number 3448
_diffrn_reflns_theta_full 28.23
_diffrn_reflns_theta_max 28.23
_diffrn_reflns_theta_min 3.29
_exptl_absorpt_coefficient_mu 113.365
_exptl_absorpt_correction_T_max 0.324
_exptl_absorpt_correction_T_min 0.030
_exptl_absorpt_correction_type empirical
_exptl_absorpt_process_details SADABS
_exptl_crystal_colour metallic
_exptl_crystal_density_diffrn 11.971
_exptl_crystal_description irregular
_exptl_crystal_F_000 4174
_exptl_crystal_size_max 0.05
_exptl_crystal_size_mid 0.04
_exptl_crystal_size_min 0.02
_refine_diff_density_max 1.794
_refine_diff_density_min -2.175
_refine_diff_density_rms 0.527
_refine_ls_extinction_coef 0.000102(18)
_refine_ls_extinction_expression Fc^*^=kFc[1+0.001xFc^2^\l^3^/sin(2\q)]^-1/4^
_refine_ls_extinction_method SHELXL
_refine_ls_goodness_of_fit_ref 1.015
_refine_ls_matrix_type full
_refine_ls_number_parameters 20
_refine_ls_number_reflns 395
_refine_ls_number_restraints 0
_refine_ls_restrained_S_all 1.015
_refine_ls_R_factor_all 0.0359
_refine_ls_R_factor_gt 0.0311
_refine_ls_shift/su_max 0.000
_refine_ls_shift/su_mean 0.000
_refine_ls_structure_factor_coef Fsqd
_refine_ls_weighting_details 'calc w=1/[\s^2^(Fo^2^)+(0.0384P)^2^+0.0000P] where P=(Fo^2^+2Fc^2^)/3'
_refine_ls_weighting_scheme calc
_refine_ls_wR_factor_gt 0.0726
_refine_ls_wR_factor_ref 0.0746
_reflns_number_gt 347
_reflns_number_total 395
_reflns_threshold_expression >2sigma(I)
_cod_data_source_file ja401378q_si_001_1.cif
_cod_data_source_block crystal_1
_cod_original_sg_symbol_H-M 'R -3 c'
_cod_original_formula_sum 'Au6.40 Ba2 Zn2.60'
_cod_database_code 4120171

loop_
_symmetry_equiv_pos_as_xyz
'x, y, z'
'-y, x-y, z'
'-x+y, -x, z'
'y, x, -z+1/2'
'x-y, -y, -z+1/2'
'-x, -x+y, -z+1/2'
'x+2/3, y+1/3, z+1/3'
'-y+2/3, x-y+1/3, z+1/3'
'-x+y+2/3, -x+1/3, z+1/3'
'y+2/3, x+1/3, -z+5/6'
'x-y+2/3, -y+1/3, -z+5/6'
'-x+2/3, -x+y+1/3, -z+5/6'
'x+1/3, y+2/3, z+2/3'
'-y+1/3, x-y+2/3, z+2/3'
'-x+y+1/3, -x+2/3, z+2/3'
'y+1/3, x+2/3, -z+7/6'
'x-y+1/3, -y+2/3, -z+7/6'
'-x+1/3, -x+y+2/3, -z+7/6'
'-x, -y, -z'
'y, -x+y, -z'
'x-y, x, -z'
'-y, -x, z-1/2'
'-x+y, y, z-1/2'
'x, x-y, z-1/2'
'-x+2/3, -y+1/3, -z+1/3'
'y+2/3, -x+y+1/3, -z+1/3'
'x-y+2/3, x+1/3, -z+1/3'
'-y+2/3, -x+1/3, z-1/6'
'-x+y+2/3, y+1/3, z-1/6'
'x+2/3, x-y+1/3, z-1/6'
'-x+1/3, -y+2/3, -z+2/3'
'y+1/3, -x+y+2/3, -z+2/3'
'x-y+1/3, x+2/3, -z+2/3'
'-y+1/3, -x+2/3, z+1/6'
'-x+y+1/3, y+2/3, z+1/6'
'x+1/3, x-y+2/3, z+1/6'

loop_
_atom_site_label
_atom_site_type_symbol
_atom_site_fract_x
_atom_site_fract_y
_atom_site_fract_z
_atom_site_U_iso_or_equiv
_atom_site_adp_type
_atom_site_occupancy
_atom_site_symmetry_multiplicity
_atom_site_calc_flag
_atom_site_refinement_flags
Ba Ba 0.0000 0.0000 0.09298(5) 0.0235(4) Uani 1 3 d S
Au1 Au 0.34682(7) 0.03935(8) 0.01549(2) 0.0257(3) Uani 1 1 d .
Au2 Au 0.1837(2) 0.0000 0.2500 0.0250(6) Uani 0.134(5) 2 d SP
Zn2 Zn 0.1837(2) 0.0000 0.2500 0.0250(6) Uani 0.866(5) 2 d SP

loop_
_atom_site_aniso_label
_atom_site_aniso_U_11
_atom_site_aniso_U_22
_atom_site_aniso_U_33
_atom_site_aniso_U_23
_atom_site_aniso_U_13
_atom_site_aniso_U_12
Ba 0.0221(5) 0.0221(5) 0.0263(7) 0.000 0.000 0.0111(2)
Au1 0.0266(4) 0.0233(4) 0.0271(4) -0.00071(19) 0.00144(19) 0.0124(3)
Au2 0.0262(9) 0.0220(10) 0.0254(10) -0.0025(7) -0.0013(3) 0.0110(5)
Zn2 0.0262(9) 0.0220(10) 0.0254(10) -0.0025(7) -0.0013(3) 0.0110(5)

loop_
_atom_type_symbol
_atom_type_description
_atom_type_scat_dispersion_real
_atom_type_scat_dispersion_imag
_atom_type_scat_source
Zn Zn 0.2839 1.4301 'International Tables Vol C Tables 4.2.6.8 and 6.1.1.4'
Ba Ba -0.3244 2.2819 'International Tables Vol C Tables 4.2.6.8 and 6.1.1.4'
Au Au -2.0133 8.8022 'International Tables Vol C Tables 4.2.6.8 and 6.1.1.4'

loop_
_geom_angle_atom_site_label_1
_geom_angle_atom_site_label_2
_geom_angle_atom_site_label_3
_geom_angle
_geom_angle_site_symmetry_1
_geom_angle_site_symmetry_3
Au1 Ba Au1 88.41(3) 36_445 34
Au1 Ba Au1 88.41(3) 36_445 35_545
Au1 Ba Au1 88.41(3) 34 35_545
Au1 Ba Au1 88.747(8) 36_445 3
Au1 Ba Au1 174.34(4) 34 3
Au1 Ba Au1 86.624(8) 35_545 3
Au1 Ba Au1 86.624(8) 36_445 2
Au1 Ba Au1 88.747(8) 34 2
Au1 Ba Au1 174.34(4) 35_545 2
Au1 Ba Au1 95.97(3) 3 2
Au1 Ba Au1 174.34(4) 36_445 .
Au1 Ba Au1 86.623(8) 34 .
Au1 Ba Au1 88.746(8) 35_545 .
Au1 Ba Au1 95.97(3) 3 .
Au1 Ba Au1 95.97(3) 2 .
Au1 Ba Au1 55.34(2) 36_445 18_554
Au1 Ba Au1 51.567(17) 34 18_554
Au1 Ba Au1 121.57(4) 35_545 18_554
Au1 Ba Au1 129.693(12) 3 18_554
Au1 Ba Au1 53.070(17) 2 18_554
Au1 Ba Au1 122.664(14) . 18_554
Au1 Ba Au1 51.567(17) 36_445 17_444
Au1 Ba Au1 121.57(4) 34 17_444
Au1 Ba Au1 55.34(2) 35_545 17_444
Au1 Ba Au1 53.070(17) 3 17_444
Au1 Ba Au1 122.664(14) 2 17_444
Au1 Ba Au1 129.692(12) . 17_444
Au1 Ba Au1 106.83(2) 18_554 17_444
Au1 Ba Au1 121.57(4) 36_445 16_544
Au1 Ba Au1 55.34(2) 34 16_544
Au1 Ba Au1 51.567(17) 35_545 16_544
Au1 Ba Au1 122.663(14) 3 16_544
Au1 Ba Au1 129.692(12) 2 16_544
Au1 Ba Au1 53.069(17) . 16_544
Au1 Ba Au1 106.82(2) 18_554 16_544
Au1 Ba Au1 106.82(2) 17_444 16_544
Au1 Ba Zn2 98.55(2) 36_445 27_445
Au1 Ba Zn2 131.72(3) 34 27_445
Au1 Ba Zn2 44.567(13) 35_545 27_445
Au1 Ba Zn2 44.076(17) 3 27_445
Au1 Ba Zn2 139.09(3) 2 27_445
Au1 Ba Zn2 82.80(2) . 27_445
Au1 Ba Zn2 153.41(3) 18_554 27_445
Au1 Ba Zn2 47.010(19) 17_444 27_445
Au1 Ba Zn2 81.479(19) 16_544 27_445
Au1 Ba Au2 98.55(2) 36_445 27_445
Au1 Ba Au2 131.72(3) 34 27_445
Au1 Ba Au2 44.567(13) 35_545 27_445
Au1 Ba Au2 44.076(17) 3 27_445
Au1 Ba Au2 139.09(3) 2 27_445
Au1 Ba Au2 82.80(2) . 27_445
Au1 Ba Au2 153.41(3) 18_554 27_445
Au1 Ba Au2 47.010(19) 17_444 27_445
Au1 Ba Au2 81.479(19) 16_544 27_445
Zn2 Ba Au2 0.00(4) 27_445 27_445
Au1 Ba Zn2 131.72(3) 36_445 25
Au1 Ba Zn2 44.566(13) 34 25
Au1 Ba Zn2 98.55(2) 35_545 25
Au1 Ba Zn2 139.09(3) 3 25
Au1 Ba Zn2 82.80(2) 2 25
Au1 Ba Zn2 44.076(17) . 25
Au1 Ba Zn2 81.478(19) 18_554 25
Au1 Ba Zn2 153.41(3) 17_444 25
Au1 Ba Zn2 47.012(19) 16_544 25
Zn2 Ba Zn2 119.677(4) 27_445 25
Au2 Ba Zn2 119.677(4) 27_445 25
Zn2 Au1 Au2 0.00(8) 25 25
Zn2 Au1 Zn2 153.97(2) 25 14_544
Au2 Au1 Zn2 153.97(2) 25 14_544
Zn2 Au1 Au2 153.97(2) 25 14_544
Au2 Au1 Au2 153.97(2) 25 14_544
Zn2 Au1 Au2 0.0 14_544 14_544
Zn2 Au1 Zn2 59.73(7) 25 26
Au2 Au1 Zn2 59.73(7) 25 26
Zn2 Au1 Zn2 111.47(2) 14_544 26
Au2 Au1 Zn2 111.47(2) 14_544 26
Zn2 Au1 Au2 59.73(7) 25 26
Au2 Au1 Au2 59.73(7) 25 26
Zn2 Au1 Au2 111.47(2) 14_544 26
Au2 Au1 Au2 111.47(2) 14_544 26
Zn2 Au1 Au2 0.00(7) 26 26
Zn2 Au1 Au1 148.36(4) 25 20
Au2 Au1 Au1 148.36(4) 25 20
Zn2 Au1 Au1 56.43(2) 14_544 20
Au2 Au1 Au1 56.43(2) 14_544 20
Zn2 Au1 Au1 134.15(4) 26 20
Au2 Au1 Au1 134.15(4) 26 20
Zn2 Au1 Au1 57.25(3) 25 21
Au2 Au1 Au1 57.25(3) 25 21
Zn2 Au1 Au1 112.04(4) 14_544 21
Au2 Au1 Au1 112.04(4) 14_544 21
Zn2 Au1 Au1 110.59(4) 26 21
Au2 Au1 Au1 110.59(4) 26 21
Au1 Au1 Au1 114.747(14) 20 21
Zn2 Au1 Au1 60.089(15) 25 16_544
Au2 Au1 Au1 60.089(15) 25 16_544
Zn2 Au1 Au1 137.66(4) 14_544 16_544
Au2 Au1 Au1 137.66(4) 14_544 16_544
Zn2 Au1 Au1 53.910(15) 26 16_544
Au2 Au1 Au1 53.910(15) 26 16_544
Au1 Au1 Au1 102.592(19) 20 16_544
Au1 Au1 Au1 110.20(3) 21 16_544
Zn2 Au1 Au1 108.20(4) 25 19_655
Au2 Au1 Au1 108.20(4) 25 19_655
Zn2 Au1 Au1 58.29(2) 14_544 19_655
Au2 Au1 Au1 58.29(2) 14_544 19_655
Zn2 Au1 Au1 53.19(3) 26 19_655
Au2 Au1 Au1 53.19(3) 26 19_655
Au1 Au1 Au1 99.27(3) 20 19_655
Au1 Au1 Au1 130.12(4) 21 19_655
Au1 Au1 Au1 95.59(3) 16_544 19_655
Zn2 Au1 Ba 78.31(3) 25 28
Au2 Au1 Ba 78.31(3) 25 28
Zn2 Au1 Ba 75.71(3) 14_544 28
Au2 Au1 Ba 75.71(3) 14_544 28
Zn2 Au1 Ba 75.79(2) 26 28
Au2 Au1 Ba 75.79(2) 26 28
Au1 Au1 Ba 129.24(3) 20 28
Au1 Au1 Ba 66.15(2) 21 28
Au1 Au1 Ba 125.499(19) 16_544 28
Au1 Au1 Ba 64.109(18) 19_655 28
Zn2 Au1 Ba 75.84(4) 25 .
Au2 Au1 Ba 75.84(4) 25 .
Zn2 Au1 Ba 126.25(2) 14_544 .
Au2 Au1 Ba 126.25(2) 14_544 .
Zn2 Au1 Ba 116.20(2) 26 .
Au2 Au1 Ba 116.20(2) 26 .
Au1 Au1 Ba 72.695(13) 20 .
Au1 Au1 Ba 72.695(13) 21 .
Au1 Au1 Ba 65.16(2) 16_544 .
Au1 Au1 Ba 155.83(3) 19_655 .
Ba Au1 Ba 138.58(2) 28 .
Au1 Au2 Au1 175.96(8) 35_545 25
Au1 Au2 Au1 116.29(3) 35_545 9
Au1 Au2 Au1 66.32(2) 25 9
Au1 Au2 Au1 66.32(2) 35_545 16_544
Au1 Au2 Au1 116.30(3) 25 16_544
Au1 Au2 Au1 108.15(7) 9 16_544
Au1 Au2 Zn2 63.63(4) 35_545 3
Au1 Au2 Zn2 112.53(4) 25 3
Au1 Au2 Zn2 119.29(3) 9 3
Au1 Au2 Zn2 121.80(3) 16_544 3
Au1 Au2 Au2 63.63(4) 35_545 3
Au1 Au2 Au2 112.53(4) 25 3
Au1 Au2 Au2 119.29(3) 9 3
Au1 Au2 Au2 121.80(3) 16_544 3
Zn2 Au2 Au2 0.0 3 3
Au1 Au2 Zn2 112.53(4) 35_545 2
Au1 Au2 Zn2 63.63(4) 25 2
Au1 Au2 Zn2 121.80(3) 9 2
Au1 Au2 Zn2 119.30(3) 16_544 2
Zn2 Au2 Zn2 60.0 3 2
Au2 Au2 Zn2 60.0 3 2
Au1 Au2 Au2 112.53(4) 35_545 2
Au1 Au2 Au2 63.63(4) 25 2
Au1 Au2 Au2 121.80(3) 9 2
Au1 Au2 Au2 119.30(3) 16_544 2
Zn2 Au2 Au2 60.0 3 2
Au2 Au2 Au2 60.0 3 2
Zn2 Au2 Au2 0.0 2 2
Au1 Au2 Au1 113.34(2) 35_545 34
Au1 Au2 Au1 66.00(2) 25 34
Au1 Au2 Au1 122.86(3) 9 34
Au1 Au2 Au1 68.53(2) 16_544 34
Zn2 Au2 Au1 106.82(4) 3 34
Au2 Au2 Au1 106.82(4) 3 34
Zn2 Au2 Au1 56.64(4) 2 34
Au2 Au2 Au1 56.64(4) 2 34
Au1 Au2 Au1 66.00(2) 35_545 27_445
Au1 Au2 Au1 113.34(2) 25 27_445
Au1 Au2 Au1 68.53(2) 9 27_445
Au1 Au2 Au1 122.86(3) 16_544 27_445
Zn2 Au2 Au1 56.64(4) 3 27_445
Au2 Au2 Au1 56.64(4) 3 27_445
Zn2 Au2 Au1 106.82(4) 2 27_445
Au2 Au2 Au1 106.82(4) 2 27_445
Au1 Au2 Au1 162.70(7) 34 27_445
Au1 Au2 Ba 123.42(5) 35_545 25
Au1 Au2 Ba 60.08(3) 25 25
Au1 Au2 Ba 68.83(4) 9 25
Au1 Au2 Ba 59.72(3) 16_544 25
Zn2 Au2 Ba 167.195(19) 3 25
Au2 Au2 Ba 167.195(19) 3 25
Zn2 Au2 Ba 107.584(19) 2 25
Au2 Au2 Ba 107.584(19) 2 25
Au1 Au2 Ba 61.07(2) 34 25
Au1 Au2 Ba 134.88(5) 27_445 25
Au1 Au2 Ba 60.08(3) 35_545 34_545
Au1 Au2 Ba 123.42(5) 25 34_545
Au1 Au2 Ba 59.72(3) 9 34_545
Au1 Au2 Ba 68.83(4) 16_544 34_545
Zn2 Au2 Ba 107.585(18) 3 34_545
Au2 Au2 Ba 107.585(18) 3 34_545
Zn2 Au2 Ba 167.195(19) 2 34_545
Au2 Au2 Ba 167.195(19) 2 34_545
Au1 Au2 Ba 134.88(5) 34 34_545
Au1 Au2 Ba 61.07(2) 27_445 34_545
Ba Au2 Ba 84.98(4) 25 34_545

loop_
_geom_bond_atom_site_label_1
_geom_bond_atom_site_label_2
_geom_bond_distance
_geom_bond_site_symmetry_2
Ba Au1 3.3019(9) 36_445
Ba Au1 3.3020(9) 34
Ba Au1 3.3020(9) 35_545
Ba Au1 3.3120(8) 3
Ba Au1 3.3120(8) 2
Ba Au1 3.3120(8) .
Ba Au1 3.4113(8) 18_554
Ba Au1 3.4113(8) 17_444
Ba Au1 3.4113(8) 16_544
Ba Zn2 3.7053(13) 27_445
Ba Au2 3.7053(13) 27_445
Ba Zn2 3.7054(13) 25
Au1 Zn2 2.6582(6) 25
Au1 Au2 2.6582(6) 25
Au1 Zn2 2.6833(12) 14_544
Au1 Au2 2.6833(12) 14_544
Au1 Zn2 2.8512(6) 26
Au1 Au2 2.8512(6) 26
Au1 Au1 2.9218(6) 20
Au1 Au1 2.9218(6) 21
Au1 Au1 3.0049(11) 16_544
Au1 Au1 3.1191(11) 19_655
Au1 Ba 3.3020(9) 28
Au2 Au1 2.6582(6) 35_545
Au2 Au1 2.6582(6) 25
Au2 Au1 2.6833(12) 9
Au2 Au1 2.6833(12) 16_544
Au2 Zn2 2.749(3) 3
Au2 Au2 2.749(3) 3
Au2 Zn2 2.749(3) 2
Au2 Au2 2.749(3) 2
Au2 Au1 2.8512(6) 34
Au2 Au1 2.8512(6) 27_445
Au2 Ba 3.7054(13) 25
Au2 Ba 3.7054(13) 34_545
